data_8107221
loop_
_publ_author_name
'Li, Zhaoyan'

_publ_section_title
;
 Crystal structure of
 (E)-N&#x2032;-(1-(5-chloro-2-hydroxyphenyl)propylidene)-4-hydroxybenzohydrazide,
 C16H15ClN2O3
;
_journal_issue 5
_journal_name_full 'Zeitschrift f\"ur Kristallographie - New Crystal Structures'
_journal_page_first 805
_journal_page_last 806
_journal_paper_doi 10.1515/ncrs-2022-0262
_journal_volume 237
_journal_year 2022
_chemical_formula_moiety 'C16 H15 Cl N2 O3'
_chemical_formula_sum 'C16 H15 Cl N2 O3'
_chemical_formula_weight 318.75
_space_group_crystal_system monoclinic
_space_group_IT_number 14
_space_group_name_Hall '-P 2ybc'
_space_group_name_H-M_alt 'P 1 21/c 1'
_atom_sites_solution_hydrogens geom
_audit_creation_method SHELXL-2018/3
_cell_angle_alpha 90
_cell_angle_beta 93.581(6)
_cell_angle_gamma 90
_cell_formula_units_Z 4
_cell_length_a 4.9561(17)
_cell_length_b 31.458(11)
_cell_length_c 9.764(3)
_cell_measurement_reflns_used 1491
_cell_measurement_temperature 296(2)
_cell_measurement_theta_max 22.81
_cell_measurement_theta_min 2.59
_cell_volume 1519.3(9)
_computing_cell_refinement 'APEX2-2008 [1]'
_computing_data_collection 'APEX2-2008 [1]'
_computing_data_reduction 'SAINT- 2008 [1]'
_computing_molecular_graphics 'SHELXTL [2]'
_computing_publication_material 'SHELXTL [2]'
_computing_structure_refinement 'SHELXL-2018/3 [2]'
_computing_structure_solution 'Bruker SHELXTL [2]'
_diffrn_ambient_temperature 296(2)
_diffrn_measured_fraction_theta_full 1.000
_diffrn_measured_fraction_theta_max 1.000
_diffrn_measurement_device_type 'Bruker APEX-II CCD'
_diffrn_measurement_method '\f and \w scans'
_diffrn_radiation_type MoK\a
_diffrn_radiation_wavelength 0.71073
_diffrn_reflns_av_R_equivalents 0.0781
_diffrn_reflns_av_unetI/netI 0.0672
_diffrn_reflns_Laue_measured_fraction_full 1.000
_diffrn_reflns_Laue_measured_fraction_max 1.000
_diffrn_reflns_limit_h_max 5
_diffrn_reflns_limit_h_min -5
_diffrn_reflns_limit_k_max 37
_diffrn_reflns_limit_k_min -34
_diffrn_reflns_limit_l_max 9
_diffrn_reflns_limit_l_min -11
_diffrn_reflns_number 7703
_diffrn_reflns_point_group_measured_fraction_full 1.000
_diffrn_reflns_point_group_measured_fraction_max 1.000
_diffrn_reflns_theta_full 24.998
_diffrn_reflns_theta_max 24.998
_diffrn_reflns_theta_min 1.295
_diffrn_source 'fine-focus sealed tube'
_exptl_absorpt_coefficient_mu 0.265
_exptl_absorpt_correction_T_max 0.954
_exptl_absorpt_correction_T_min 0.941
_exptl_absorpt_correction_type multi-scan
_exptl_absorpt_process_details 'SADABS; Bruker, 2008 [1]'
_exptl_crystal_colour yellow
_exptl_crystal_density_diffrn 1.394
_exptl_crystal_density_method 'not measured'
_exptl_crystal_description block
_exptl_crystal_F_000 664
_exptl_crystal_size_max 0.230
_exptl_crystal_size_mid 0.200
_exptl_crystal_size_min 0.180
_refine_diff_density_max 0.251
_refine_diff_density_min -0.249
_refine_diff_density_rms 0.052
_refine_ls_extinction_coef .
_refine_ls_extinction_method none
_refine_ls_goodness_of_fit_ref 1.049
_refine_ls_hydrogen_treatment constr
_refine_ls_matrix_type full
_refine_ls_number_parameters 202
_refine_ls_number_reflns 2668
_refine_ls_number_restraints 0
_refine_ls_restrained_S_all 1.049
_refine_ls_R_factor_all 0.0844
_refine_ls_R_factor_gt 0.0497
_refine_ls_shift/su_max 0.000
_refine_ls_shift/su_mean 0.000
_refine_ls_structure_factor_coef Fsqd
_refine_ls_weighting_details 'w=1/[\s^2^(Fo^2^)+(0.0600P)^2^+0.0600P] where P=(Fo^2^+2Fc^2^)/3'
_refine_ls_weighting_scheme calc
_refine_ls_wR_factor_gt 0.1162
_refine_ls_wR_factor_ref 0.1359
_reflns_Friedel_coverage 0.000
_reflns_Friedel_fraction_full .
_reflns_Friedel_fraction_max .
_reflns_number_gt 1755
_reflns_number_total 2668
_reflns_threshold_expression 'I > 2\s(I)'
_cod_data_source_file suppl_j_ncrs-2022-0262_suppl.cif
_cod_data_source_block 1
_cod_original_sg_symbol_H-M 'P 21/c'
_cod_database_code 8107221
_shelx_shelxl_version_number 2018/3
_shelx_space_group_comment
; 
The symmetry employed for this shelxl refinement is uniquely defined 
by the following loop, which should always be used as a source of 
symmetry information in preference to the above space-group names. 
They are only intended as comments. 
;
_shelx_estimated_absorpt_t_min 0.941
_shelx_estimated_absorpt_t_max 0.954

loop_
_space_group_symop_operation_xyz
'x, y, z'
'-x, y+1/2, -z+1/2'
'-x, -y, -z'
'x, -y-1/2, z-1/2'

loop_
_atom_site_label
_atom_site_type_symbol
_atom_site_fract_x
_atom_site_fract_y
_atom_site_fract_z
_atom_site_U_iso_or_equiv
_atom_site_adp_type
_atom_site_occupancy
_atom_site_site_symmetry_order
_atom_site_calc_flag
_atom_site_refinement_flags_posn
_atom_site_refinement_flags_adp
_atom_site_refinement_flags_occupancy
_atom_site_disorder_assembly
_atom_site_disorder_group
C1 C 0.8395(5) 0.34834(7) 0.5772(3) 0.0334(6) Uani 1 1 d . . . . .
C2 C 1.0662(5) 0.34204(8) 0.6659(3) 0.0420(7) Uani 1 1 d . . . . .
H2 H 1.161883 0.365298 0.702201 0.050 Uiso 1 1 calc R U . . .
C3 C 1.1499(5) 0.30127(8) 0.7003(3) 0.0390(7) Uani 1 1 d . . . . .
H3 H 1.302646 0.297311 0.759166 0.047 Uiso 1 1 calc R U . . .
C4 C 1.0088(5) 0.26629(7) 0.6480(3) 0.0308(6) Uani 1 1 d . . . . .
C5 C 0.7878(5) 0.27303(8) 0.5552(3) 0.0374(7) Uani 1 1 d . . . . .
H5 H 0.695093 0.249792 0.516676 0.045 Uiso 1 1 calc R U . . .
C6 C 0.7042(5) 0.31355(8) 0.5195(3) 0.0379(6) Uani 1 1 d . . . . .
H6 H 0.557314 0.317516 0.456822 0.046 Uiso 1 1 calc R U . . .
C7 C 1.1040(5) 0.22312(7) 0.6899(3) 0.0318(6) Uani 1 1 d . . . . .
C8 C 0.8394(5) 0.11986(7) 0.6782(2) 0.0313(6) Uani 1 1 d . . . . .
C9 C 0.5988(5) 0.12448(8) 0.5771(3) 0.0394(7) Uani 1 1 d . . . . .
H9A H 0.493241 0.149044 0.601123 0.047 Uiso 1 1 calc R U . . .
H9B H 0.484729 0.099510 0.581022 0.047 Uiso 1 1 calc R U . . .
C10 C 0.6906(7) 0.12974(11) 0.4337(3) 0.0696(10) Uani 1 1 d . . . . .
H10A H 0.804720 0.154318 0.430281 0.104 Uiso 1 1 calc R U . . .
H10B H 0.535757 0.133272 0.370620 0.104 Uiso 1 1 calc R U . . .
H10C H 0.789629 0.104962 0.408978 0.104 Uiso 1 1 calc R U . . .
C11 C 0.9374(5) 0.07756(7) 0.7264(2) 0.0306(6) Uani 1 1 d . . . . .
C12 C 1.1625(5) 0.07328(7) 0.8222(3) 0.0347(6) Uani 1 1 d . . . . .
C13 C 1.2427(6) 0.03315(8) 0.8680(3) 0.0487(8) Uani 1 1 d . . . . .
H13 H 1.387931 0.030803 0.932617 0.058 Uiso 1 1 calc R U . . .
C14 C 1.1134(6) -0.00333(8) 0.8207(3) 0.0491(8) Uani 1 1 d . . . . .
H14 H 1.169391 -0.029981 0.852448 0.059 Uiso 1 1 calc R U . . .
C15 C 0.8978(6) 0.00097(8) 0.7246(3) 0.0459(7) Uani 1 1 d . . . . .
C16 C 0.8107(5) 0.04029(8) 0.6784(3) 0.0405(7) Uani 1 1 d . . . . .
H16 H 0.664774 0.042065 0.614012 0.049 Uiso 1 1 calc R U . . .
Cl1 Cl 0.73066(19) -0.04462(2) 0.66223(11) 0.0828(4) Uani 1 1 d . . . . .
N1 N 0.9102(4) 0.19243(6) 0.6815(2) 0.0356(5) Uani 1 1 d . . . . .
H1A H 0.747153 0.198099 0.651866 0.043 Uiso 1 1 calc R U . . .
N2 N 0.9851(4) 0.15165(6) 0.7225(2) 0.0352(5) Uani 1 1 d . . . . .
O1 O 0.7606(4) 0.38922(5) 0.5508(2) 0.0500(5) Uani 1 1 d . . . . .
H1 H 0.622706 0.389236 0.499860 0.075 Uiso 1 1 calc R U . . .
O2 O 1.3387(3) 0.21498(5) 0.7277(2) 0.0474(5) Uani 1 1 d . . . . .
O3 O 1.3061(4) 0.10718(5) 0.87114(19) 0.0470(5) Uani 1 1 d . . . . .
H3A H 1.235335 0.129114 0.841096 0.070 Uiso 1 1 calc R U . . .

loop_
_atom_site_aniso_label
_atom_site_aniso_U_11
_atom_site_aniso_U_22
_atom_site_aniso_U_33
_atom_site_aniso_U_23
_atom_site_aniso_U_13
_atom_site_aniso_U_12
C1 0.0370(15) 0.0259(13) 0.0368(15) 0.0050(11) -0.0011(12) 0.0049(11)
C2 0.0424(16) 0.0266(14) 0.0551(18) -0.0038(12) -0.0124(13) -0.0036(12)
C3 0.0313(14) 0.0324(15) 0.0514(18) 0.0024(12) -0.0125(12) -0.0008(11)
C4 0.0290(14) 0.0240(12) 0.0392(15) 0.0028(11) 0.0010(11) 0.0012(10)
C5 0.0375(15) 0.0289(14) 0.0445(16) 0.0018(12) -0.0090(12) -0.0068(11)
C6 0.0373(15) 0.0340(15) 0.0410(16) 0.0050(12) -0.0100(12) -0.0006(12)
C7 0.0267(14) 0.0275(14) 0.0407(15) 0.0006(11) -0.0001(11) 0.0013(11)
C8 0.0296(13) 0.0287(14) 0.0357(14) -0.0007(11) 0.0025(11) 0.0008(11)
C9 0.0345(15) 0.0271(14) 0.0553(18) 0.0008(13) -0.0081(13) -0.0002(11)
C10 0.085(3) 0.072(2) 0.049(2) 0.0096(17) -0.0147(18) -0.013(2)
C11 0.0314(14) 0.0254(13) 0.0347(14) 0.0006(11) 0.0006(11) -0.0003(11)
C12 0.0355(14) 0.0278(14) 0.0402(15) 0.0027(12) -0.0034(12) -0.0004(11)
C13 0.0523(19) 0.0355(16) 0.0556(19) 0.0068(14) -0.0169(15) 0.0023(14)
C14 0.0547(18) 0.0276(15) 0.064(2) 0.0086(14) -0.0042(15) 0.0046(13)
C15 0.0469(17) 0.0273(15) 0.063(2) -0.0054(13) -0.0031(15) -0.0021(12)
C16 0.0421(16) 0.0298(14) 0.0481(17) -0.0035(12) -0.0099(13) 0.0001(12)
Cl1 0.0879(7) 0.0269(4) 0.1290(9) -0.0092(5) -0.0316(6) -0.0085(4)
N1 0.0265(11) 0.0222(11) 0.0567(15) 0.0058(10) -0.0095(10) 0.0018(9)
N2 0.0350(12) 0.0208(11) 0.0487(14) 0.0039(9) -0.0053(10) 0.0003(9)
O1 0.0577(13) 0.0256(10) 0.0636(14) 0.0021(9) -0.0191(10) 0.0067(9)
O2 0.0275(10) 0.0329(10) 0.0804(15) 0.0069(10) -0.0066(9) 0.0021(8)
O3 0.0468(12) 0.0285(10) 0.0624(13) 0.0005(9) -0.0226(10) -0.0041(8)

loop_
_atom_type_symbol
_atom_type_description
_atom_type_scat_dispersion_real
_atom_type_scat_dispersion_imag
_atom_type_scat_source
C C 0.0033 0.0016 'International Tables Vol C Tables 4.2.6.8 and 6.1.1.4'
H H 0.0000 0.0000 'International Tables Vol C Tables 4.2.6.8 and 6.1.1.4'
Cl Cl 0.1484 0.1585 'International Tables Vol C Tables 4.2.6.8 and 6.1.1.4'
N N 0.0061 0.0033 'International Tables Vol C Tables 4.2.6.8 and 6.1.1.4'
O O 0.0106 0.0060 'International Tables Vol C Tables 4.2.6.8 and 6.1.1.4'

loop_
_geom_angle_atom_site_label_1
_geom_angle_atom_site_label_2
_geom_angle_atom_site_label_3
_geom_angle
_geom_angle_site_symmetry_1
_geom_angle_site_symmetry_3
O1 C1 C6 122.9(2) . .
O1 C1 C2 117.6(2) . .
C6 C1 C2 119.5(2) . .
C3 C2 C1 120.2(2) . .
C3 C2 H2 119.9 . .
C1 C2 H2 119.9 . .
C2 C3 C4 120.7(2) . .
C2 C3 H3 119.6 . .
C4 C3 H3 119.6 . .
C3 C4 C5 118.5(2) . .
C3 C4 C7 118.7(2) . .
C5 C4 C7 122.7(2) . .
C6 C5 C4 121.1(2) . .
C6 C5 H5 119.5 . .
C4 C5 H5 119.5 . .
C5 C6 C1 119.9(2) . .
C5 C6 H6 120.1 . .
C1 C6 H6 120.1 . .
O2 C7 N1 121.5(2) . .
O2 C7 C4 123.5(2) . .
N1 C7 C4 114.9(2) . .
N2 C8 C11 115.0(2) . .
N2 C8 C9 123.2(2) . .
C11 C8 C9 121.6(2) . .
C8 C9 C10 110.3(2) . .
C8 C9 H9A 109.6 . .
C10 C9 H9A 109.6 . .
C8 C9 H9B 109.6 . .
C10 C9 H9B 109.6 . .
H9A C9 H9B 108.1 . .
C9 C10 H10A 109.5 . .
C9 C10 H10B 109.5 . .
H10A C10 H10B 109.5 . .
C9 C10 H10C 109.5 . .
H10A C10 H10C 109.5 . .
H10B C10 H10C 109.5 . .
C16 C11 C12 117.4(2) . .
C16 C11 C8 121.0(2) . .
C12 C11 C8 121.6(2) . .
O3 C12 C13 118.0(2) . .
O3 C12 C11 122.2(2) . .
C13 C12 C11 119.8(2) . .
C14 C13 C12 122.1(3) . .
C14 C13 H13 119.0 . .
C12 C13 H13 119.0 . .
C13 C14 C15 117.9(2) . .
C13 C14 H14 121.0 . .
C15 C14 H14 121.0 . .
C16 C15 C14 121.5(2) . .
C16 C15 Cl1 119.4(2) . .
C14 C15 Cl1 119.0(2) . .
C15 C16 C11 121.3(2) . .
C15 C16 H16 119.4 . .
C11 C16 H16 119.4 . .
C7 N1 N2 117.6(2) . .
C7 N1 H1A 121.2 . .
N2 N1 H1A 121.2 . .
C8 N2 N1 119.0(2) . .
C1 O1 H1 109.5 . .
C12 O3 H3A 109.5 . .

loop_
_geom_bond_atom_site_label_1
_geom_bond_atom_site_label_2
_geom_bond_distance
_geom_bond_site_symmetry_2
C1 O1 1.364(3) .
C1 C6 1.385(3) .
C1 C2 1.389(4) .
C2 C3 1.383(3) .
C2 H2 0.9300 .
C3 C4 1.384(3) .
C3 H3 0.9300 .
C4 C5 1.394(3) .
C4 C7 1.487(3) .
C5 C6 1.378(3) .
C5 H5 0.9300 .
C6 H6 0.9300 .
C7 O2 1.226(3) .
C7 N1 1.360(3) .
C8 N2 1.292(3) .
C8 C11 1.483(3) .
C8 C9 1.507(3) .
C9 C10 1.508(4) .
C9 H9A 0.9700 .
C9 H9B 0.9700 .
C10 H10A 0.9600 .
C10 H10B 0.9600 .
C10 H10C 0.9600 .
C11 C16 1.397(3) .
C11 C12 1.417(3) .
C12 O3 1.352(3) .
C12 C13 1.389(3) .
C13 C14 1.380(4) .
C13 H13 0.9300 .
C14 C15 1.384(4) .
C14 H14 0.9300 .
C15 C16 1.377(3) .
C15 Cl1 1.747(3) .
C16 H16 0.9300 .
N1 N2 1.387(3) .
N1 H1A 0.8600 .
O1 H1 0.8200 .
O3 H3A 0.8200 .

loop_
_geom_hbond_atom_site_label_D
_geom_hbond_atom_site_label_H
_geom_hbond_atom_site_label_A
_geom_hbond_distance_DH
_geom_hbond_distance_HA
_geom_hbond_distance_DA
_geom_hbond_angle_DHA
_geom_hbond_site_symmetry_A
_geom_hbond_publ_flag
O3 H3A N2 0.82 1.79 2.511(3) 145.9 . yes
O1 H1 O3 0.82 1.95 2.770(3) 175.7 4_465 yes
N1 H1A O2 0.86 2.26 2.981(3) 141.3 1_455 yes
C9 H9A O2 0.97 2.56 3.488(3) 161.0 1_455 yes
C6 H6 O2 0.93 2.63 3.400(3) 140.5 4_465 yes

loop_
_geom_torsion_atom_site_label_1
_geom_torsion_atom_site_label_2
_geom_torsion_atom_site_label_3
_geom_torsion_atom_site_label_4
_geom_torsion
_geom_torsion_site_symmetry_1
_geom_torsion_site_symmetry_2
_geom_torsion_site_symmetry_3
_geom_torsion_site_symmetry_4
O1 C1 C2 C3 177.7(2) . . . .
C6 C1 C2 C3 -2.5(4) . . . .
C1 C2 C3 C4 -0.5(4) . . . .
C2 C3 C4 C5 2.8(4) . . . .
C2 C3 C4 C7 -179.0(2) . . . .
C3 C4 C5 C6 -2.3(4) . . . .
C7 C4 C5 C6 179.5(2) . . . .
C4 C5 C6 C1 -0.6(4) . . . .
O1 C1 C6 C5 -177.2(2) . . . .
C2 C1 C6 C5 3.0(4) . . . .
C3 C4 C7 O2 -25.6(4) . . . .
C5 C4 C7 O2 152.5(3) . . . .
C3 C4 C7 N1 155.2(2) . . . .
C5 C4 C7 N1 -26.6(3) . . . .
N2 C8 C9 C10 78.4(3) . . . .
C11 C8 C9 C10 -97.1(3) . . . .
N2 C8 C11 C16 -175.2(2) . . . .
C9 C8 C11 C16 0.6(4) . . . .
N2 C8 C11 C12 4.6(3) . . . .
C9 C8 C11 C12 -179.6(2) . . . .
C16 C11 C12 O3 177.4(2) . . . .
C8 C11 C12 O3 -2.4(4) . . . .
C16 C11 C12 C13 -2.2(4) . . . .
C8 C11 C12 C13 178.0(2) . . . .
O3 C12 C13 C14 -178.1(2) . . . .
C11 C12 C13 C14 1.6(4) . . . .
C12 C13 C14 C15 0.0(4) . . . .
C13 C14 C15 C16 -1.0(4) . . . .
C13 C14 C15 Cl1 179.8(2) . . . .
C14 C15 C16 C11 0.3(4) . . . .
Cl1 C15 C16 C11 179.5(2) . . . .
C12 C11 C16 C15 1.3(4) . . . .
C8 C11 C16 C15 -178.8(2) . . . .
O2 C7 N1 N2 2.5(4) . . . .
C4 C7 N1 N2 -178.4(2) . . . .
C11 C8 N2 N1 179.32(19) . . . .
C9 C8 N2 N1 3.5(4) . . . .
C7 N1 N2 C8 -158.7(2) . . . .
